data_4037279
loop_
_publ_author_name
'Brassard, Christopher J.'
'Zhang, Xiaoguang'
'Brewer, Christopher R.'
'Liu, Peiye'
'Clark, Ronald J.'
'Zhu, Lei'

_publ_section_title
;
 Cu(II)-Catalyzed Oxidative Formation of 5,5'-Bistriazoles.
;
_journal_issue 24
_journal_name_full 'The Journal of organic chemistry'
_journal_page_first 12091
_journal_page_last 12105
_journal_paper_doi 10.1021/acs.joc.6b01907
_journal_volume 81
_journal_year 2016
_chemical_formula_moiety 'C30 H24 N6'
_chemical_formula_sum 'C30 H24 N6'
_chemical_formula_weight 468.55
_space_group_crystal_system monoclinic
_space_group_IT_number 14
_space_group_name_Hall '-P 2yn'
_space_group_name_H-M_alt 'P 1 21/n 1'
_atom_sites_solution_hydrogens geom
_audit_creation_method SHELXL-2013
_cell_angle_alpha 90
_cell_angle_beta 97.3442(8)
_cell_angle_gamma 90
_cell_formula_units_Z 4
_cell_length_a 10.1162(6)
_cell_length_b 17.5805(11)
_cell_length_c 13.5660(8)
_cell_measurement_reflns_used 9867
_cell_measurement_temperature 103(2)
_cell_measurement_theta_max 28.69
_cell_measurement_theta_min 2.32
_cell_volume 2392.9(2)
_computing_cell_refinement 'Bruker SAINT'
_computing_data_collection 'Bruker APEX2'
_computing_data_reduction 'Bruker SAINT'
_computing_molecular_graphics 'Bruker SHELXTL'
_computing_publication_material 'Bruker SHELXTL'
_computing_structure_refinement 'SHELXL-2013 (Sheldrick, 2013)'
_computing_structure_solution 'SHELXS-97 (Sheldrick 2008)'
_diffrn_ambient_temperature 103(2)
_diffrn_measured_fraction_theta_full 1.000
_diffrn_measured_fraction_theta_max 0.983
_diffrn_measurement_device_type 'Bruker APEX-II CCD'
_diffrn_measurement_method '\f and \w scans'
_diffrn_radiation_type MoK\a
_diffrn_radiation_wavelength 0.71073
_diffrn_reflns_av_R_equivalents 0.0218
_diffrn_reflns_av_unetI/netI 0.0168
_diffrn_reflns_Laue_measured_fraction_full 1.000
_diffrn_reflns_Laue_measured_fraction_max 0.983
_diffrn_reflns_limit_h_max 13
_diffrn_reflns_limit_h_min -13
_diffrn_reflns_limit_k_max 23
_diffrn_reflns_limit_k_min -23
_diffrn_reflns_limit_l_max 17
_diffrn_reflns_limit_l_min -18
_diffrn_reflns_number 28771
_diffrn_reflns_point_group_measured_fraction_full 1.000
_diffrn_reflns_point_group_measured_fraction_max 0.983
_diffrn_reflns_theta_full 25.242
_diffrn_reflns_theta_max 28.688
_diffrn_reflns_theta_min 1.906
_exptl_absorpt_coefficient_mu 0.080
_exptl_absorpt_correction_T_max 0.7458
_exptl_absorpt_correction_T_min 0.6912
_exptl_absorpt_correction_type empirical
_exptl_absorpt_process_details SADABS
_exptl_crystal_colour colourless
_exptl_crystal_density_diffrn 1.301
_exptl_crystal_description irregular,
_exptl_crystal_F_000 984
_exptl_crystal_size_max 0.217
_exptl_crystal_size_mid 0.150
_exptl_crystal_size_min 0.130
_refine_diff_density_max 0.315
_refine_diff_density_min -0.243
_refine_diff_density_rms 0.043
_refine_ls_extinction_method none
_refine_ls_goodness_of_fit_ref 0.962
_refine_ls_hydrogen_treatment constr
_refine_ls_matrix_type full
_refine_ls_number_parameters 327
_refine_ls_number_reflns 6070
_refine_ls_number_restraints 0
_refine_ls_restrained_S_all 0.962
_refine_ls_R_factor_all 0.0473
_refine_ls_R_factor_gt 0.0418
_refine_ls_shift/su_max 0.001
_refine_ls_shift/su_mean 0.000
_refine_ls_structure_factor_coef Fsqd
_refine_ls_weighting_details 'w=1/[\s^2^(Fo^2^)+(0.0331P)^2^+1.6333P] where P=(Fo^2^+2Fc^2^)/3'
_refine_ls_weighting_scheme calc
_refine_ls_wR_factor_gt 0.0924
_refine_ls_wR_factor_ref 0.0962
_reflns_Friedel_coverage 0.000
_reflns_number_gt 5336
_reflns_number_total 6070
_reflns_threshold_expression 'I > 2\s(I)'
_cod_data_source_file jo6b01907_si_001.cif
_cod_data_source_block zhu197
_cod_original_sg_symbol_H-M 'P 21/n'
_cod_database_code 4037279
_shelx_space_group_comment
; 
The symmetry employed for this shelxl refinement is uniquely defined 
by the following loop, which should always be used as a source of 
symmetry information in preference to the above space-group names. 
They are only intended as comments. 
;
_shelx_estimated_absorpt_t_min 0.983
_shelx_estimated_absorpt_t_max 0.990
_shelxl_version_number 2013-4

loop_
_space_group_symop_operation_xyz
'x, y, z'
'-x+1/2, y+1/2, -z+1/2'
'-x, -y, -z'
'x-1/2, -y-1/2, z-1/2'

loop_
_atom_site_label
_atom_site_type_symbol
_atom_site_fract_x
_atom_site_fract_y
_atom_site_fract_z
_atom_site_U_iso_or_equiv
_atom_site_adp_type
_atom_site_occupancy
_atom_site_site_symmetry_order
_atom_site_calc_flag
_atom_site_refinement_flags_posn
_atom_site_refinement_flags_adp
C1 C 0.85990(15) 0.01541(8) 0.60920(11) 0.0341(3) Uani 1 1 d . .
H1A H 0.7788 -0.0144 0.6128 0.051 Uiso 1 1 calc R U
H1B H 0.9382 -0.0160 0.6312 0.051 Uiso 1 1 calc R U
H1C H 0.8630 0.0319 0.5405 0.051 Uiso 1 1 calc R U
C2 C 0.85945(13) 0.08413(7) 0.67539(9) 0.0241(2) Uani 1 1 d . .
C3 C 0.74383(12) 0.10699(7) 0.71327(9) 0.0253(3) Uani 1 1 d . .
H3 H 0.6639 0.0788 0.6967 0.030 Uiso 1 1 calc R U
C4 C 0.74329(11) 0.17014(7) 0.77473(9) 0.0221(2) Uani 1 1 d . .
H4 H 0.6639 0.1854 0.7998 0.027 Uiso 1 1 calc R U
C5 C 0.86096(11) 0.21064(6) 0.79880(8) 0.0177(2) Uani 1 1 d . .
C6 C 0.97715(11) 0.19003(7) 0.76072(8) 0.0203(2) Uani 1 1 d . .
H6 H 1.0565 0.2188 0.7766 0.024 Uiso 1 1 calc R U
C7 C 0.97542(12) 0.12695(7) 0.69927(9) 0.0228(2) Uani 1 1 d . .
H7 H 1.0544 0.1126 0.6730 0.027 Uiso 1 1 calc R U
C8 C 0.87490(10) 0.34338(6) 1.00044(8) 0.0165(2) Uani 1 1 d . .
C9 C 0.86838(10) 0.37792(6) 1.09843(8) 0.0169(2) Uani 1 1 d . .
C10 C 0.85057(11) 0.33416(7) 1.18199(9) 0.0201(2) Uani 1 1 d . .
H10 H 0.8408 0.2806 1.1757 0.024 Uiso 1 1 calc R U
C11 C 0.84700(12) 0.36836(7) 1.27398(9) 0.0223(2) Uani 1 1 d . .
H11 H 0.8346 0.3381 1.3301 0.027 Uiso 1 1 calc R U
C12 C 0.86156(11) 0.44656(7) 1.28394(9) 0.0226(2) Uani 1 1 d . .
H12 H 0.8586 0.4700 1.3467 0.027 Uiso 1 1 calc R U
C13 C 0.88056(12) 0.49061(7) 1.20183(9) 0.0235(2) Uani 1 1 d . .
H13 H 0.8913 0.5441 1.2088 0.028 Uiso 1 1 calc R U
C14 C 0.88392(11) 0.45679(7) 1.10973(9) 0.0208(2) Uani 1 1 d . .
H14 H 0.8968 0.4873 1.0540 0.025 Uiso 1 1 calc R U
C15 C 1.35165(12) 0.02593(8) 1.08089(10) 0.0280(3) Uani 1 1 d . .
H15A H 1.4026 0.0374 1.1456 0.042 Uiso 1 1 calc R U
H15B H 1.4006 0.0443 1.0278 0.042 Uiso 1 1 calc R U
H15C H 1.3387 -0.0292 1.0743 0.042 Uiso 1 1 calc R U
C16 C 1.21793(11) 0.06483(7) 1.07321(9) 0.0210(2) Uani 1 1 d . .
C17 C 1.17609(12) 0.09957(8) 1.15612(9) 0.0259(3) Uani 1 1 d . .
H17 H 1.2345 0.1009 1.2168 0.031 Uiso 1 1 calc R U
C18 C 1.05042(12) 0.13235(7) 1.15180(9) 0.0246(2) Uani 1 1 d . .
H18 H 1.0231 0.1563 1.2086 0.030 Uiso 1 1 calc R U
C19 C 0.96571(11) 0.12939(6) 1.06299(8) 0.0180(2) Uani 1 1 d . .
C20 C 1.00563(11) 0.09675(6) 0.97878(8) 0.0194(2) Uani 1 1 d . .
H20 H 0.9471 0.0957 0.9182 0.023 Uiso 1 1 calc R U
C21 C 1.13258(11) 0.06544(7) 0.98408(9) 0.0207(2) Uani 1 1 d . .
H21 H 1.1615 0.0442 0.9261 0.025 Uiso 1 1 calc R U
C22 C 0.63336(11) 0.20516(6) 1.02946(8) 0.0173(2) Uani 1 1 d . .
C23 C 0.51156(11) 0.24826(6) 0.99432(8) 0.0178(2) Uani 1 1 d . .
C24 C 0.39348(11) 0.22996(7) 1.03298(9) 0.0208(2) Uani 1 1 d . .
H24 H 0.3945 0.1920 1.0829 0.025 Uiso 1 1 calc R U
C25 C 0.27529(12) 0.26687(7) 0.99901(10) 0.0253(3) Uani 1 1 d . .
H25 H 0.1957 0.2537 1.0253 0.030 Uiso 1 1 calc R U
C26 C 0.27255(12) 0.32293(7) 0.92690(10) 0.0277(3) Uani 1 1 d . .
H26 H 0.1914 0.3481 0.9037 0.033 Uiso 1 1 calc R U
C27 C 0.38930(12) 0.34211(8) 0.88873(10) 0.0275(3) Uani 1 1 d . .
H27 H 0.3879 0.3807 0.8396 0.033 Uiso 1 1 calc R U
C28 C 0.50818(11) 0.30509(7) 0.92205(9) 0.0230(2) Uani 1 1 d . .
H28 H 0.5875 0.3185 0.8955 0.028 Uiso 1 1 calc R U
C29 C 0.76355(10) 0.21231(6) 1.00905(8) 0.0163(2) Uani 1 1 d . .
C30 C 0.83274(10) 0.27315(6) 0.96281(8) 0.0160(2) Uani 1 1 d . .
N1 N 0.86688(9) 0.27220(5) 0.86853(7) 0.01704(19) Uani 1 1 d . .
N2 N 0.92691(9) 0.33820(6) 0.84881(7) 0.0196(2) Uani 1 1 d . .
N3 N 0.93110(9) 0.38125(6) 0.92800(7) 0.01929(19) Uani 1 1 d . .
N4 N 0.83016(9) 0.15444(5) 1.06096(7) 0.01815(19) Uani 1 1 d . .
N5 N 0.74684(10) 0.11407(6) 1.11144(8) 0.0231(2) Uani 1 1 d . .
N6 N 0.62850(10) 0.14472(6) 1.09257(8) 0.0223(2) Uani 1 1 d . .

loop_
_atom_site_aniso_label
_atom_site_aniso_U_11
_atom_site_aniso_U_22
_atom_site_aniso_U_33
_atom_site_aniso_U_23
_atom_site_aniso_U_13
_atom_site_aniso_U_12
C1 0.0434(8) 0.0270(7) 0.0310(7) -0.0069(5) 0.0013(6) -0.0036(6)
C2 0.0301(6) 0.0220(6) 0.0193(5) 0.0004(4) -0.0002(5) -0.0018(5)
C3 0.0233(6) 0.0276(6) 0.0237(6) 0.0007(5) -0.0021(5) -0.0070(5)
C4 0.0168(5) 0.0276(6) 0.0216(5) 0.0015(5) 0.0010(4) -0.0018(4)
C5 0.0180(5) 0.0194(5) 0.0153(5) 0.0026(4) 0.0010(4) -0.0004(4)
C6 0.0181(5) 0.0235(6) 0.0193(5) 0.0010(4) 0.0020(4) -0.0023(4)
C7 0.0229(6) 0.0254(6) 0.0205(5) 0.0010(4) 0.0042(4) 0.0013(4)
C8 0.0124(4) 0.0172(5) 0.0199(5) 0.0036(4) 0.0016(4) 0.0002(4)
C9 0.0124(4) 0.0190(5) 0.0190(5) 0.0008(4) 0.0007(4) 0.0000(4)
C10 0.0203(5) 0.0178(5) 0.0224(5) 0.0010(4) 0.0031(4) -0.0011(4)
C11 0.0217(5) 0.0264(6) 0.0190(5) 0.0017(4) 0.0031(4) -0.0015(4)
C12 0.0194(5) 0.0270(6) 0.0211(5) -0.0045(5) 0.0013(4) -0.0005(4)
C13 0.0234(6) 0.0189(5) 0.0276(6) -0.0020(5) 0.0009(5) -0.0011(4)
C14 0.0204(5) 0.0189(5) 0.0224(5) 0.0026(4) 0.0008(4) -0.0013(4)
C15 0.0170(5) 0.0287(6) 0.0371(7) 0.0037(5) -0.0002(5) 0.0029(5)
C16 0.0146(5) 0.0198(5) 0.0283(6) 0.0055(4) 0.0012(4) -0.0019(4)
C17 0.0204(6) 0.0328(7) 0.0225(6) 0.0010(5) -0.0045(4) -0.0011(5)
C18 0.0222(6) 0.0299(6) 0.0213(6) -0.0027(5) 0.0016(4) 0.0001(5)
C19 0.0147(5) 0.0163(5) 0.0228(5) 0.0042(4) 0.0020(4) -0.0016(4)
C20 0.0179(5) 0.0205(5) 0.0192(5) 0.0038(4) 0.0000(4) -0.0007(4)
C21 0.0195(5) 0.0212(5) 0.0215(5) 0.0027(4) 0.0038(4) 0.0004(4)
C22 0.0165(5) 0.0175(5) 0.0183(5) -0.0004(4) 0.0038(4) -0.0032(4)
C23 0.0152(5) 0.0189(5) 0.0193(5) -0.0036(4) 0.0024(4) -0.0020(4)
C24 0.0181(5) 0.0205(5) 0.0246(6) -0.0023(4) 0.0058(4) -0.0027(4)
C25 0.0159(5) 0.0262(6) 0.0348(7) -0.0045(5) 0.0073(5) -0.0027(4)
C26 0.0159(5) 0.0284(6) 0.0382(7) -0.0002(5) 0.0012(5) 0.0031(5)
C27 0.0213(6) 0.0291(6) 0.0318(6) 0.0069(5) 0.0023(5) 0.0033(5)
C28 0.0168(5) 0.0271(6) 0.0256(6) 0.0037(5) 0.0047(4) 0.0000(4)
C29 0.0157(5) 0.0169(5) 0.0161(5) 0.0003(4) 0.0018(4) -0.0011(4)
C30 0.0119(4) 0.0192(5) 0.0169(5) 0.0022(4) 0.0016(4) 0.0006(4)
N1 0.0139(4) 0.0195(4) 0.0178(4) 0.0027(4) 0.0026(3) -0.0016(3)
N2 0.0182(4) 0.0194(5) 0.0215(5) 0.0033(4) 0.0036(4) -0.0023(4)
N3 0.0184(4) 0.0203(5) 0.0195(4) 0.0027(4) 0.0034(4) -0.0012(4)
N4 0.0164(4) 0.0179(4) 0.0205(4) 0.0034(4) 0.0040(3) -0.0015(3)
N5 0.0187(5) 0.0226(5) 0.0289(5) 0.0076(4) 0.0067(4) -0.0022(4)
N6 0.0183(5) 0.0220(5) 0.0275(5) 0.0046(4) 0.0058(4) -0.0015(4)

loop_
_atom_type_symbol
_atom_type_description
_atom_type_scat_dispersion_real
_atom_type_scat_dispersion_imag
_atom_type_scat_source
C C 0.0033 0.0016 'International Tables Vol C Tables 4.2.6.8 and 6.1.1.4'
H H 0.0000 0.0000 'International Tables Vol C Tables 4.2.6.8 and 6.1.1.4'
N N 0.0061 0.0033 'International Tables Vol C Tables 4.2.6.8 and 6.1.1.4'

loop_
_geom_angle_atom_site_label_1
_geom_angle_atom_site_label_2
_geom_angle_atom_site_label_3
_geom_angle
C2 C1 H1A 109.5
C2 C1 H1B 109.5
H1A C1 H1B 109.5
C2 C1 H1C 109.5
H1A C1 H1C 109.5
H1B C1 H1C 109.5
C3 C2 C7 118.56(11)
C3 C2 C1 121.15(12)
C7 C2 C1 120.29(12)
C4 C3 C2 121.27(11)
C4 C3 H3 119.4
C2 C3 H3 119.4
C3 C4 C5 118.79(11)
C3 C4 H4 120.6
C5 C4 H4 120.6
C4 C5 C6 121.23(11)
C4 C5 N1 120.27(10)
C6 C5 N1 118.40(10)
C7 C6 C5 119.04(11)
C7 C6 H6 120.5
C5 C6 H6 120.5
C6 C7 C2 121.09(11)
C6 C7 H7 119.5
C2 C7 H7 119.5
N3 C8 C30 107.82(10)
N3 C8 C9 121.24(10)
C30 C8 C9 130.93(10)
C10 C9 C14 118.63(10)
C10 C9 C8 122.01(10)
C14 C9 C8 119.34(10)
C11 C10 C9 120.65(11)
C11 C10 H10 119.7
C9 C10 H10 119.7
C12 C11 C10 120.10(11)
C12 C11 H11 120.0
C10 C11 H11 120.0
C11 C12 C13 119.86(11)
C11 C12 H12 120.1
C13 C12 H12 120.1
C14 C13 C12 120.30(11)
C14 C13 H13 119.8
C12 C13 H13 119.8
C13 C14 C9 120.46(11)
C13 C14 H14 119.8
C9 C14 H14 119.8
C16 C15 H15A 109.5
C16 C15 H15B 109.5
H15A C15 H15B 109.5
C16 C15 H15C 109.5
H15A C15 H15C 109.5
H15B C15 H15C 109.5
C17 C16 C21 118.62(11)
C17 C16 C15 120.39(11)
C21 C16 C15 120.97(11)
C18 C17 C16 121.23(11)
C18 C17 H17 119.4
C16 C17 H17 119.4
C19 C18 C17 118.75(11)
C19 C18 H18 120.6
C17 C18 H18 120.6
C20 C19 C18 121.29(10)
C20 C19 N4 119.32(10)
C18 C19 N4 119.15(10)
C19 C20 C21 119.11(10)
C19 C20 H20 120.4
C21 C20 H20 120.4
C20 C21 C16 120.91(11)
C20 C21 H21 119.5
C16 C21 H21 119.5
N6 C22 C29 107.83(10)
N6 C22 C23 120.41(10)
C29 C22 C23 131.74(10)
C28 C23 C24 118.75(10)
C28 C23 C22 122.65(10)
C24 C23 C22 118.58(10)
C25 C24 C23 120.54(11)
C25 C24 H24 119.7
C23 C24 H24 119.7
C26 C25 C24 120.38(11)
C26 C25 H25 119.8
C24 C25 H25 119.8
C25 C26 C27 119.60(11)
C25 C26 H26 120.2
C27 C26 H26 120.2
C26 C27 C28 120.38(12)
C26 C27 H27 119.8
C28 C27 H27 119.8
C27 C28 C23 120.34(11)
C27 C28 H28 119.8
C23 C28 H28 119.8
N4 C29 C22 104.39(9)
N4 C29 C30 122.31(9)
C22 C29 C30 132.14(10)
N1 C30 C8 104.68(9)
N1 C30 C29 125.76(10)
C8 C30 C29 129.54(10)
N2 N1 C30 110.38(9)
N2 N1 C5 119.95(9)
C30 N1 C5 129.23(9)
N3 N2 N1 107.56(9)
N2 N3 C8 109.55(9)
N5 N4 C29 110.71(9)
N5 N4 C19 118.95(9)
C29 N4 C19 130.18(9)
N6 N5 N4 107.38(9)
N5 N6 C22 109.69(9)

loop_
_geom_bond_atom_site_label_1
_geom_bond_atom_site_label_2
_geom_bond_distance
C1 C2 1.5057(17)
C1 H1A 0.9800
C1 H1B 0.9800
C1 H1C 0.9800
C2 C3 1.3955(18)
C2 C7 1.3967(17)
C3 C4 1.3888(17)
C3 H3 0.9500
C4 C5 1.3897(15)
C4 H4 0.9500
C5 C6 1.3910(15)
C5 N1 1.4337(14)
C6 C7 1.3861(16)
C6 H6 0.9500
C7 H7 0.9500
C8 N3 1.3694(14)
C8 C30 1.3825(15)
C8 C9 1.4705(15)
C9 C10 1.4006(15)
C9 C14 1.4016(16)
C10 C11 1.3899(16)
C10 H10 0.9500
C11 C12 1.3874(17)
C11 H11 0.9500
C12 C13 1.3900(17)
C12 H12 0.9500
C13 C14 1.3879(17)
C13 H13 0.9500
C14 H14 0.9500
C15 C16 1.5075(16)
C15 H15A 0.9800
C15 H15B 0.9800
C15 H15C 0.9800
C16 C17 1.3926(18)
C16 C21 1.3930(16)
C17 C18 1.3902(17)
C17 H17 0.9500
C18 C19 1.3874(16)
C18 H18 0.9500
C19 C20 1.3839(16)
C19 N4 1.4371(14)
C20 C21 1.3907(16)
C20 H20 0.9500
C21 H21 0.9500
C22 N6 1.3694(14)
C22 C29 1.3858(14)
C22 C23 1.4728(15)
C23 C28 1.3972(16)
C23 C24 1.4021(15)
C24 C25 1.3864(16)
C24 H24 0.9500
C25 C26 1.3864(18)
C25 H25 0.9500
C26 C27 1.3903(17)
C26 H26 0.9500
C27 C28 1.3912(16)
C27 H27 0.9500
C28 H28 0.9500
C29 N4 1.3651(14)
C29 C30 1.4628(15)
C30 N1 1.3668(14)
N1 N2 1.3521(13)
N2 N3 1.3103(14)
N4 N5 1.3532(13)
N5 N6 1.3079(14)

loop_
_geom_torsion_atom_site_label_1
_geom_torsion_atom_site_label_2
_geom_torsion_atom_site_label_3
_geom_torsion_atom_site_label_4
_geom_torsion
C7 C2 C3 C4 -0.99(18)
C1 C2 C3 C4 179.69(12)
C2 C3 C4 C5 -0.33(18)
C3 C4 C5 C6 1.51(17)
C3 C4 C5 N1 -174.79(10)
C4 C5 C6 C7 -1.32(17)
N1 C5 C6 C7 175.05(10)
C5 C6 C7 C2 -0.06(17)
C3 C2 C7 C6 1.19(18)
C1 C2 C7 C6 -179.49(11)
N3 C8 C9 C10 -159.97(10)
C30 C8 C9 C10 19.31(18)
N3 C8 C9 C14 18.29(15)
C30 C8 C9 C14 -162.43(11)
C14 C9 C10 C11 0.66(16)
C8 C9 C10 C11 178.94(10)
C9 C10 C11 C12 -0.21(17)
C10 C11 C12 C13 -0.40(18)
C11 C12 C13 C14 0.54(18)
C12 C13 C14 C9 -0.07(17)
C10 C9 C14 C13 -0.52(16)
C8 C9 C14 C13 -178.84(10)
C21 C16 C17 C18 1.95(18)
C15 C16 C17 C18 -176.69(12)
C16 C17 C18 C19 0.57(19)
C17 C18 C19 C20 -2.03(18)
C17 C18 C19 N4 172.26(11)
C18 C19 C20 C21 0.92(17)
N4 C19 C20 C21 -173.37(10)
C19 C20 C21 C16 1.70(17)
C17 C16 C21 C20 -3.09(17)
C15 C16 C21 C20 175.54(11)
N6 C22 C23 C28 -173.10(11)
C29 C22 C23 C28 5.30(19)
N6 C22 C23 C24 5.04(16)
C29 C22 C23 C24 -176.55(12)
C28 C23 C24 C25 0.91(17)
C22 C23 C24 C25 -177.31(11)
C23 C24 C25 C26 -0.58(18)
C24 C25 C26 C27 -0.08(19)
C25 C26 C27 C28 0.4(2)
C26 C27 C28 C23 -0.1(2)
C24 C23 C28 C27 -0.58(18)
C22 C23 C28 C27 177.56(11)
N6 C22 C29 N4 0.62(12)
C23 C22 C29 N4 -177.93(11)
N6 C22 C29 C30 -166.89(11)
C23 C22 C29 C30 14.6(2)
N3 C8 C30 N1 0.32(11)
C9 C8 C30 N1 -179.03(10)
N3 C8 C30 C29 -178.16(10)
C9 C8 C30 C29 2.48(19)
N4 C29 C30 N1 89.51(14)
C22 C29 C30 N1 -104.84(15)
N4 C29 C30 C8 -92.30(15)
C22 C29 C30 C8 73.35(17)
C8 C30 N1 N2 0.01(11)
C29 C30 N1 N2 178.57(10)
C8 C30 N1 C5 172.22(10)
C29 C30 N1 C5 -9.22(17)
C4 C5 N1 N2 -135.57(11)
C6 C5 N1 N2 48.03(14)
C4 C5 N1 C30 52.86(16)
C6 C5 N1 C30 -123.54(12)
C30 N1 N2 N3 -0.35(12)
C5 N1 N2 N3 -173.39(9)
N1 N2 N3 C8 0.56(12)
C30 C8 N3 N2 -0.56(12)
C9 C8 N3 N2 178.87(9)
C22 C29 N4 N5 -0.54(12)
C30 C29 N4 N5 168.53(10)
C22 C29 N4 C19 174.73(11)
C30 C29 N4 C19 -16.20(18)
C20 C19 N4 N5 107.52(12)
C18 C19 N4 N5 -66.89(14)
C20 C19 N4 C29 -67.42(16)
C18 C19 N4 C29 118.17(13)
C29 N4 N5 N6 0.24(13)
C19 N4 N5 N6 -175.63(10)
N4 N5 N6 C22 0.17(13)
C29 C22 N6 N5 -0.51(13)
C23 C22 N6 N5 178.24(10)
